data_4322949
loop_
_publ_author_name
'Jack S. Summers'
'Diana Roe'
'Paul D. Boyle'
'Michael Colvin'
'Barbara Ramsay Shaw'

_publ_contact_author_address
;
Department of Chemistry
Duke University
Durham, NC 27706
;
_publ_contact_author_email brs@chem.duke.edu
_publ_contact_author_fax 1(919)6601501
_publ_contact_author_name 'Barbara Ramsay Shaw'
_publ_contact_author_phone 1(919)6601551
_publ_section_title
;
 Structural Studies of a Borane-Modified Phosphate Diester Linkage: Ab
 Initio Calculations on the Dimethylboranophosphate Anion and the
 Single-Crystal X-ray Structure of Its Diisopropylammonium Salt
;
_journal_name_full 'Inorganic Chemistry'
_journal_page_first 4158
_journal_page_last 4159
_journal_paper_doi 10.1021/ic971435z
_journal_volume 37
_journal_year 1998
_chemical_formula_moiety 'C8 H25 N O3 P B '
_chemical_formula_sum 'C8 H25 B N O3 P'
_chemical_formula_weight 225.07
_chemical_name_systematic
;
bis(isopropylammonium)dimethylboranophosphate
;
_space_group_IT_number 14
_symmetry_cell_setting monoclinic
_symmetry_space_group_name_Hall '-P 2yn'
_symmetry_space_group_name_H-M 'P 1 21/n 1'
_cell_angle_alpha 90.0
_cell_angle_beta 93.649(5)
_cell_angle_gamma 90.0
_cell_formula_units_Z 4
_cell_length_a 9.6242(5)
_cell_length_b 12.9089(8)
_cell_length_c 11.6897(6)
_cell_measurement_reflns_used 24
_cell_measurement_temperature 293
_cell_measurement_theta_max 19.00
_cell_measurement_theta_min 16.00
_cell_volume 1449.36(14)
_computing_data_reduction 'NRCVAX DATRD2'
_computing_molecular_graphics NRCVAX
_computing_publication_material 'NRCVAX TABLES Jan 94 Version'
_computing_structure_refinement 'NRCVAX LSTSQ'
_computing_structure_solution SIR92
_diffrn_ambient_temperature 293
_diffrn_measurement_device 'Nonius CAD4    '
_diffrn_measurement_method 'Theta/2theta scan b/P/b '
_diffrn_radiation_monochromator graphite
_diffrn_radiation_source 'xray tube'
_diffrn_radiation_type 'Molybdenum K\a'
_diffrn_radiation_wavelength .71073
_diffrn_reflns_av_R_equivalents .073
_diffrn_reflns_limit_h_max 13
_diffrn_reflns_limit_h_min -13
_diffrn_reflns_limit_k_max 18
_diffrn_reflns_limit_k_min 0
_diffrn_reflns_limit_l_max 16
_diffrn_reflns_limit_l_min 0
_diffrn_reflns_number 4230
_diffrn_reflns_theta_max 30.00
_diffrn_reflns_theta_min 0.00
_diffrn_standards_decay_% 1.6
_diffrn_standards_interval_time 80
_diffrn_standards_number 3
_exptl_absorpt_coefficient_mu .17
_exptl_absorpt_correction_T_max 1.0000
_exptl_absorpt_correction_T_min 1.0000
_exptl_absorpt_correction_type none
_exptl_absorpt_process_details none
_exptl_crystal_colour colorless
_exptl_crystal_density_diffrn 1.031
_exptl_crystal_density_meas ?
_exptl_crystal_description prism
_exptl_crystal_F_000 496.54
_exptl_crystal_size_max .44
_exptl_crystal_size_mid .32
_exptl_crystal_size_min .20
_refine_diff_density_max .28
_refine_diff_density_min -.14
_refine_ls_extinction_coef 0.14(9)
_refine_ls_extinction_method Larson
_refine_ls_goodness_of_fit_obs 1.42
_refine_ls_hydrogen_treatment mixed
_refine_ls_matrix_type full
_refine_ls_number_parameters 156
_refine_ls_number_reflns 2501
_refine_ls_R_factor_all .050
_refine_ls_R_factor_obs .049
_refine_ls_shift/esd_max .000
_refine_ls_structure_factor_coef F
_refine_ls_weighting_details '1/(\s^2^(F)+ .0007F^2^) '
_refine_ls_weighting_scheme sigma
_refine_ls_wR_factor_all .060
_refine_ls_wR_factor_obs .059
_reflns_number_observed 2512
_reflns_number_total 4194
_reflns_observed_criterion 'Inet > 1.0\s(Inet)'
_cod_data_source_file ic971435z.cif
_cod_data_source_block (MeO)~2~P(O)BH~3~^-^
_cod_depositor_comments
;
The following automatic conversions were performed:

'_exptl_crystal_density_meas' value 'not measured' was changed to '?'
- the value is perceived as not measured.

Automatic conversion script
Id: cif_fix_values 3008 2015-01-20 13:52:24Z robertas 
;
_cod_original_sg_symbol_H-M 'P 21/n'
_cod_original_formula_sum 'C8 H25 N O3 P B '
_cod_database_code 4322949

loop_
_symmetry_equiv_pos_as_xyz
x,y,z
-x,-y,-z
1/2-x,1/2+y,1/2-z
1/2+x,1/2-y,1/2+z

loop_
_atom_site_label
_atom_site_fract_x
_atom_site_fract_y
_atom_site_fract_z
_atom_site_U_iso_or_equiv
_atom_site_adp_type
_atom_site_calc_flag
_atom_site_refinement_flags
_atom_site_type_symbol
P .12159(5) .24004(4) .47736(4) .0549(3) Uani ? . P
B .3180(3) .2444(3) .4894(3) .0837(19) Uani ? . B
O1 .06954(15) .31961(12) .37914(13) .0766(9) Uani ? . O
O2 .05052(18) .28185(14) .58863(14) .0863(10) Uani ? . O
O3 .05079(14) .13740(11) .45970(13) .0664(8) Uani ? . O
C1 -.0732(3) .3244(2) .3385(3) .0961(17) Uani ? . C
C2 .0877(4) .3796(3) .6380(3) .152(3) Uani ? . C
N .13308(18) .94527(16) .37877(15) .0563(10) Uani ? . N
C3 .0905(2) .9404(2) .25258(19) .0683(13) Uani ? . C
C4 .1678(3) 1.0185(3) .1884(2) .1037(19) Uani ? . C
C5 -.0648(3) .9549(3) .2373(2) .105(2) Uani ? . C
C6 .2800(2) .91044(19) .4147(2) .0661(12) Uani ? . C
C7 .2972(2) .7967(2) .3895(2) .0829(15) Uani ? . C
C8 .3098(3) .9355(2) .5390(2) .0902(16) Uani ? . C
H_b1 .346(3) .194(2) .561(2) .103(8) Uiso ? . H
H_b2 .346(3) .321(2) .499(2) .099(8) Uiso ? . H
H_b3 .348(3) .216(2) .408(2) .108(9) Uiso ? . H
H1a -.0839(4) .3735(10) .2768(9) .105(10) Uiso ? . H
H1b -.1286(3) .3456(12) .3998(5) .105(16) Uiso ? . H
H1c -.1031(5) .2573(4) .3115(13) .105(13) Uiso ? . H
H2a .053(2) .3846(8) .7129(8) .16(2) Uiso ? . H
H2b .048(2) .43398(14) .5902(11) .16(8) Uiso ? . H
H2c .1872(4) .3863(8) .6439(18) .162(18) Uiso ? . H
H1 .122(2) 1.0063(17) .3986(18) .057(6) Uiso ? . H
H2 .080(2) .9072(16) .4147(17) .054(6) Uiso ? . H
H3 .114(2) .8768(18) .2315(19) .075(7) Uiso ? . H
H4a .1505(16) 1.0864(2) .2180(11) .114(11) Uiso ? . H
H4b .1376(15) 1.0158(10) .1086(3) .114(10) Uiso ? . H
H4c .2656(3) 1.0038(9) .1974(14) .114(17) Uiso ? . H
H5a -.0950(4) .9442(17) .1584(4) .114(12) Uiso ? . H
H5b -.0881(4) 1.0241(6) .2596(18) .114(18) Uiso ? . H
H5c -.1104(3) .9061(11) .2843(14) .114(12) Uiso ? . H
H6 .336(2) .9487(16) .3677(19) .069(6) Uiso ? . H
H7a .3888(6) .7746(4) .4162(13) .093(9) Uiso ? . H
H7b .2844(17) .7854(3) .3083(3) .093(11) Uiso ? . H
H7c .2290(11) .75764(20) .4278(12) .093(10) Uiso ? . H
H8a .2962(16) 1.0083(3) .5510(4) .099(10) Uiso ? . H
H8b .4043(6) .9174(12) .5617(4) .099(9) Uiso ? . H
H8c .2478(11) .8969(9) .5841(2) .099(9) Uiso ? . H

loop_
_atom_site_aniso_label
_atom_site_aniso_U_11
_atom_site_aniso_U_22
_atom_site_aniso_U_33
_atom_site_aniso_U_12
_atom_site_aniso_U_13
_atom_site_aniso_U_23
_atom_site_aniso_type_symbol
P .0513(3) .0596(3) .0535(3) -.0036(2) .00122(19) .0012(2) P
B .0541(13) .104(2) .092(2) -.0096(16) -.0027(13) .0253(20) B
O1 .0667(9) .0813(10) .0802(10) -.0043(8) -.0085(7) .0214(8) O
O2 .0899(11) .0971(12) .0729(10) -.0020(9) .0136(8) -.0210(9) O
O3 .0571(8) .0585(9) .0834(10) -.0020(6) .0020(7) -.0035(7) O
C1 .0801(16) .103(2) .1017(20) .0058(15) -.0241(14) .0186(16) C
C2 .162(3) .147(3) .145(3) .000(3) -.003(3) -.090(3) C
N .0498(9) .0558(11) .0641(11) .0014(8) .0099(8) -.0019(9) N
C3 .0787(15) .0657(15) .0607(13) .0037(12) .0052(10) -.0055(11) C
C4 .123(2) .113(2) .0763(17) -.0130(18) .0215(16) .0138(16) C
C5 .0816(17) .148(3) .0812(18) .0034(17) -.0191(13) .0163(17) C
C6 .0440(10) .0758(14) .0793(15) -.0002(10) .0104(10) .0062(12) C
C7 .0610(13) .0905(17) .0976(18) .0204(13) .0079(12) -.0089(15) C
C8 .0738(15) .0992(20) .0948(19) .0081(14) -.0174(13) -.0096(15) C

loop_
_atom_type_symbol
_atom_type_description
_atom_type_scat_dispersion_real
_atom_type_scat_dispersion_imag
_atom_type_scat_source
C ? .002 .002 'International Tables Vol. IV Table 2.2B'
H ? .000 .000 'International Tables Vol. IV Table 2.2B'
N ? .004 .003 'International Tables Vol. IV Table 2.2B'
O ? .008 .006 'International Tables Vol. IV Table 2.2B'
P ? .090 .095 'International Tables Vol. IV Table 2.2B'
B ? .000 .001 'International Tables Vol. IV Table 2.2B'

loop_
_geom_angle_atom_site_label_1
_geom_angle_atom_site_label_2
_geom_angle_atom_site_label_3
_geom_angle
_geom_angle_site_symmetry_1
_geom_angle_site_symmetry_2
_geom_angle_site_symmetry_3
_geom_angle_publ_flag
B P O1 107.53(12) ? ? ? ?
B P O2 114.00(14) ? ? ? ?
B P O3 118.77(14) ? ? ? ?
O1 P O2 103.68(10) ? ? ? ?
O1 P O3 110.52(8) ? ? ? ?
O2 P O3 101.30(9) ? ? ? ?
P B H_b1 103.9(14) ? ? ? ?
P B H_b2 107.1(15) ? ? ? ?
P B H_b3 104.1(15) ? ? ? ?
H_b1 B H_b2 116(2) ? ? ? ?
H_b1 B H_b3 114(2) ? ? ? ?
H_b2 B H_b3 109(2) ? ? ? ?
P O1 C1 121.27(15) ? ? ? ?
P O2 C2 121.2(2) ? ? ? ?
O1 C1 H1a 109.5(4) ? ? ? ?
O1 C1 H1b 109.5(3) ? ? ? ?
O1 C1 H1c 109.4(4) ? ? ? ?
H1a C1 H1b 109.5(10) ? ? ? ?
H1a C1 H1c 109.5(11) ? ? ? ?
H1b C1 H1c 109.5(11) ? ? ? ?
O2 C2 H2a 109.6(8) ? ? ? ?
O2 C2 H2b 109.4(7) ? ? ? ?
O2 C2 H2c 109.4(8) ? ? ? ?
H2a C2 H2b 109.5(13) ? ? ? ?
H2a C2 H2c 109.5(17) ? ? ? ?
H2b C2 H2c 109.5(15) ? ? ? ?
C3 N C6 116.70(17) ? ? ? ?
C3 N H1 106.4(14) ? ? ? ?
C3 N H2 109.2(13) ? ? ? ?
C6 N H1 109.5(14) ? ? ? ?
C6 N H2 105.9(13) ? ? ? ?
H1 N H2 109.0(19) ? ? ? ?
N C3 C4 110.6(2) ? ? ? ?
N C3 C5 108.45(19) ? ? ? ?
N C3 H3 104.5(14) ? ? ? ?
C4 C3 C5 112.4(2) ? ? ? ?
C4 C3 H3 109.9(15) ? ? ? ?
C5 C3 H3 110.6(14) ? ? ? ?
C3 C4 H4a 109.5(8) ? ? ? ?
C3 C4 H4b 109.7(8) ? ? ? ?
C3 C4 H4c 109.3(8) ? ? ? ?
H4a C4 H4b 109.5(11) ? ? ? ?
H4a C4 H4c 109.5(12) ? ? ? ?
H4b C4 H4c 109.5(13) ? ? ? ?
C3 C5 H5a 109.4(4) ? ? ? ?
C3 C5 H5b 109.3(4) ? ? ? ?
C3 C5 H5c 109.7(5) ? ? ? ?
H5a C5 H5b 109.5(17) ? ? ? ?
H5a C5 H5c 109.5(13) ? ? ? ?
H5b C5 H5c 109.5(13) ? ? ? ?
N C6 C7 110.23(18) ? ? ? ?
N C6 C8 108.79(18) ? ? ? ?
N C6 H6 104.2(13) ? ? ? ?
C7 C6 C8 112.5(2) ? ? ? ?
C7 C6 H6 108.8(13) ? ? ? ?
C8 C6 H6 111.9(13) ? ? ? ?
C6 C7 H7a 109.5(4) ? ? ? ?
C6 C7 H7b 109.4(4) ? ? ? ?
C6 C7 H7c 109.4(5) ? ? ? ?
H7a C7 H7b 109.5(13) ? ? ? ?
H7a C7 H7c 109.5(9) ? ? ? ?
H7b C7 H7c 109.5(11) ? ? ? ?
C6 C8 H8a 109.5(4) ? ? ? ?
C6 C8 H8b 109.5(5) ? ? ? ?
C6 C8 H8c 109.4(5) ? ? ? ?
H8a C8 H8b 109.5(12) ? ? ? ?
H8a C8 H8c 109.5(10) ? ? ? ?
H8b C8 H8c 109.5(9) ? ? ? ?

loop_
_geom_bond_atom_site_label_1
_geom_bond_atom_site_label_2
_geom_bond_distance
_geom_bond_site_symmetry_1
_geom_bond_site_symmetry_2
_geom_bond_publ_flag
P B 1.887(3) ? ? ?
P O1 1.5972(15) ? ? ?
P O2 1.6014(16) ? ? ?
P O3 1.4982(15) ? ? ?
B H_b1 1.08(3) ? ? ?
B H_b2 1.03(3) ? ? ?
B H_b3 1.08(3) ? ? ?
O1 C1 1.426(3) ? ? ?
O2 C2 1.424(4) ? ? ?
C1 H1a .960(12) ? ? ?
C1 H1b .960(7) ? ? ?
C1 H1c .960(7) ? ? ?
C2 H2a .960(13) ? ? ?
C2 H2b .960(11) ? ? ?
C2 H2c .960(6) ? ? ?
N C3 1.507(3) ? ? ?
N C6 1.517(3) ? ? ?
N H1 .83(2) ? ? ?
N H2 .84(2) ? ? ?
C3 C4 1.484(4) ? ? ?
C3 C5 1.506(4) ? ? ?
C3 H3 .89(2) ? ? ?
C4 H4a .960(7) ? ? ?
C4 H4b .960(6) ? ? ?
C4 H4c .960(5) ? ? ?
C5 H5a .960(6) ? ? ?
C5 H5b .960(10) ? ? ?
C5 H5c .960(14) ? ? ?
C6 C7 1.509(4) ? ? ?
C6 C8 1.499(4) ? ? ?
C6 H6 .94(2) ? ? ?
C7 H7a .960(7) ? ? ?
C7 H7b .960(4) ? ? ?
C7 H7c .960(11) ? ? ?
C8 H8a .960(5) ? ? ?
C8 H8b .960(7) ? ? ?
C8 H8c .960(10) ? ? ?
